data_7718851
loop_
_publ_author_name
'Shutilov, Ilia D.'
'Volodin, Pavel A.'
'Ovsyannikov, Alexander S.'
'Pyataev, Andrew V.'
'Frantsuzova, Lyubov V.'
'Gerasimova, Daria P.'
'Khamatgalimov, Ayrat R.'
'Solovieva, Svetlana E.'
'Antipin, Igor S.'

_publ_section_title
;
 Intermolecular &#x3c0;-stacking stabilization of a new high-M/L-ratio
 coordination motif for a dinuclear Fe(III) complex supported by a
 "salen-type" Schiff base derivative of <i>o</i>-xylylenediamine.
;
_journal_issue 26
_journal_name_full 'Dalton transactions (Cambridge, England : 2003)'
_journal_page_first 10222
_journal_page_last 10226
_journal_paper_doi 10.1039/d5dt00856e
_journal_volume 54
_journal_year 2025
_chemical_formula_moiety 'C50 H50 Fe2 N4 O10, 2(C H Cl3)'
_chemical_formula_sum 'C52 H52 Cl6 Fe2 N4 O10'
_chemical_formula_weight 1217.37
_space_group_crystal_system monoclinic
_space_group_IT_number 14
_space_group_name_Hall '-P 2ybc'
_space_group_name_H-M_alt 'P 1 21/c 1'
_atom_sites_solution_hydrogens geom
_atom_sites_solution_primary dual
_audit_creation_date 2025-01-28
_audit_creation_method
;
Olex2 1.5
(compiled 2021.12.09 svn.r5202d8cf for OlexSys, GUI svn.r6439)
;
_audit_update_record
;
2025-03-04 deposited with the CCDC.	2025-06-09 downloaded from the CCDC.
;
_cell_angle_alpha 90
_cell_angle_beta 104.649(2)
_cell_angle_gamma 90
_cell_formula_units_Z 2
_cell_length_a 12.8712(7)
_cell_length_b 8.7624(5)
_cell_length_c 23.8209(13)
_cell_measurement_reflns_used 9576
_cell_measurement_temperature 150.00
_cell_measurement_theta_max 30.03
_cell_measurement_theta_min 2.49
_cell_volume 2599.3(3)
_computing_cell_refinement 'SAINT V8.40B (?, 2016)'
_computing_data_reduction 'SAINT V8.40B (?, 2016)'
_computing_molecular_graphics 'Olex2 1.5 (Dolomanov et al., 2009)'
_computing_publication_material 'Olex2 1.5 (Dolomanov et al., 2009)'
_computing_structure_refinement 'XL  (Sheldrick, 2008)'
_computing_structure_solution 'SHELXT 2018/2 (Sheldrick, 2018)'
_diffrn_ambient_temperature 150.00
_diffrn_measured_fraction_theta_full 0.999
_diffrn_measured_fraction_theta_max 0.999
_diffrn_measurement_device_type 'Bruker APEX-II CCD'
_diffrn_measurement_method '\f and \w scans'
_diffrn_radiation_probe x-ray
_diffrn_radiation_type MoK\a
_diffrn_radiation_wavelength 0.71073
_diffrn_reflns_av_R_equivalents 0.0436
_diffrn_reflns_av_unetI/netI 0.0144
_diffrn_reflns_Laue_measured_fraction_full 0.999
_diffrn_reflns_Laue_measured_fraction_max 0.999
_diffrn_reflns_limit_h_max 16
_diffrn_reflns_limit_h_min -16
_diffrn_reflns_limit_k_max 11
_diffrn_reflns_limit_k_min -11
_diffrn_reflns_limit_l_max 30
_diffrn_reflns_limit_l_min -30
_diffrn_reflns_number 113171
_diffrn_reflns_point_group_measured_fraction_full 0.999
_diffrn_reflns_point_group_measured_fraction_max 0.999
_diffrn_reflns_theta_full 25.242
_diffrn_reflns_theta_max 26.999
_diffrn_reflns_theta_min 1.767
_diffrn_source_current 1.4
_diffrn_source_power 0.07
_diffrn_source_voltage 50.0
_diffrn_standards_number 0
_exptl_absorpt_coefficient_mu 0.930
_exptl_absorpt_correction_T_max 0.7460
_exptl_absorpt_correction_T_min 0.6919
_exptl_absorpt_correction_type none
_exptl_absorpt_process_details
;
SADABS-2016/2 (Bruker,2016/2) was used for absorption correction.
wR2(int) was 0.1533 before and 0.0670 after correction.
The Ratio of minimum to maximum transmission is 0.9275.
The \l/2 correction factor is Not present.
;
_exptl_crystal_colour black
_exptl_crystal_colour_primary black
_exptl_crystal_density_diffrn 1.555
_exptl_crystal_description prism
_exptl_crystal_F_000 1252
_exptl_crystal_size_max 0.437
_exptl_crystal_size_mid 0.087
_exptl_crystal_size_min 0.041
_refine_diff_density_max 1.184
_refine_diff_density_min -0.900
_refine_diff_density_rms 0.072
_refine_ls_extinction_method none
_refine_ls_goodness_of_fit_ref 1.146
_refine_ls_hydrogen_treatment constr
_refine_ls_matrix_type full
_refine_ls_number_parameters 337
_refine_ls_number_reflns 5668
_refine_ls_number_restraints 0
_refine_ls_restrained_S_all 1.146
_refine_ls_R_factor_all 0.0436
_refine_ls_R_factor_gt 0.0423
_refine_ls_shift/su_max 0.001
_refine_ls_shift/su_mean 0.000
_refine_ls_structure_factor_coef Fsqd
_refine_ls_weighting_details 'w=1/[\s^2^(Fo^2^)+(0.0315P)^2^+4.9765P] where P=(Fo^2^+2Fc^2^)/3'
_refine_ls_weighting_scheme calc
_refine_ls_wR_factor_gt 0.0976
_refine_ls_wR_factor_ref 0.0983
_reflns_Friedel_coverage 0.000
_reflns_number_gt 5496
_reflns_number_total 5668
_reflns_threshold_expression 'I > 2\s(I)'
_cod_data_source_file d5dt00856e2.cif
_cod_data_source_block lub102_0m
_cod_depositor_comments 'Adding full bibliography for 7718850--7718852.cif.'
_cod_original_sg_symbol_H-M 'P 21/c'
_cod_database_code 7718851
_shelx_shelxl_version_number 2019/1
_shelx_space_group_comment
;
The symmetry employed for this shelxl refinement is uniquely defined
by the following loop, which should always be used as a source of
symmetry information in preference to the above space-group names.
They are only intended as comments.
;
_shelx_estimated_absorpt_t_max 0.963
_shelx_estimated_absorpt_t_min 0.687
_olex2_refinement_description
;
1. Fixed Uiso
 At 1.2 times of:
  All C(H) groups, All C(H,H) groups
 At 1.5 times of:
  All C(H,H,H) groups
2.a Ternary CH refined with riding coordinates:
 C26(H26)
2.b Secondary CH2 refined with riding coordinates:
 C8(H8A,H8B), C15(H15A,H15B)
2.c Aromatic/amide H refined with riding coordinates:
 C7(H7), C16(H16), C10(H10), C12(H12), C6(H6), C20(H20), C18(H18), C13(H13),
 C19(H19), C11(H11), C5(H5), C4(H4)
2.d Idealised Me refined as rotating group:
 C25(H25A,H25B,H25C), C24(H24A,H24B,H24C), C23(H23A,H23B,H23C)
;
_olex2_submission_special_instructions 'No special instructions were received'

loop_
_space_group_symop_operation_xyz
'x, y, z'
'-x, y+1/2, -z+1/2'
'-x, -y, -z'
'x, -y-1/2, z-1/2'

loop_
_atom_site_label
_atom_site_type_symbol
_atom_site_fract_x
_atom_site_fract_y
_atom_site_fract_z
_atom_site_U_iso_or_equiv
_atom_site_adp_type
_atom_site_occupancy
_atom_site_site_symmetry_order
_atom_site_calc_flag
_atom_site_refinement_flags_posn
_atom_site_refinement_flags_adp
_atom_site_refinement_flags_occupancy
_atom_site_disorder_assembly
_atom_site_disorder_group
Fe1 Fe 0.51903(2) 0.54621(3) 0.43880(2) 0.01054(9) Uani 1 1 d . . . . .
Cl3 Cl 0.86118(6) 0.14449(12) 0.25405(4) 0.0514(2) Uani 1 1 d . . . . .
Cl2 Cl 1.02611(8) 0.14009(13) 0.19102(4) 0.0545(2) Uani 1 1 d . . . . .
Cl1 Cl 1.07795(7) 0.06128(14) 0.31204(4) 0.0587(3) Uani 1 1 d . . . . .
O2 O 0.66311(12) 0.62732(18) 0.46697(7) 0.0151(3) Uani 1 1 d . . . . .
O5 O 0.47064(12) 0.62945(17) 0.50625(6) 0.0123(3) Uani 1 1 d . . . . .
O1 O 0.56124(12) 0.43292(18) 0.37799(7) 0.0159(3) Uani 1 1 d . . . . .
O4 O 0.87200(13) 0.6209(2) 0.51163(8) 0.0231(4) Uani 1 1 d . . . . .
O3 O 0.68540(14) 0.2721(2) 0.31588(7) 0.0240(4) Uani 1 1 d . . . . .
N1 N 0.35559(14) 0.4869(2) 0.39240(8) 0.0135(4) Uani 1 1 d . . . . .
N2 N 0.48842(14) 0.7467(2) 0.38351(8) 0.0132(4) Uani 1 1 d . . . . .
C9 C 0.26355(16) 0.7180(3) 0.42172(9) 0.0139(4) Uani 1 1 d . . . . .
C14 C 0.30996(16) 0.8273(3) 0.39292(9) 0.0142(4) Uani 1 1 d . . . . .
C22 C 0.72179(17) 0.7073(3) 0.44044(9) 0.0140(4) Uani 1 1 d . . . . .
C7 C 0.33128(17) 0.3886(3) 0.35109(9) 0.0154(4) Uani 1 1 d . . . . .
H7 H 0.257107 0.365174 0.337368 0.019 Uiso 1 1 calc R U . . .
C2 C 0.51486(18) 0.3347(3) 0.33828(9) 0.0146(4) Uani 1 1 d . . . . .
C17 C 0.67847(18) 0.8011(3) 0.39207(10) 0.0159(4) Uani 1 1 d . . . . .
C21 C 0.83559(18) 0.7076(3) 0.46267(10) 0.0166(4) Uani 1 1 d . . . . .
C8 C 0.26510(17) 0.5473(3) 0.41286(10) 0.0150(4) Uani 1 1 d . . . . .
H8A H 0.265429 0.496955 0.450120 0.018 Uiso 1 1 calc R U . . .
H8B H 0.197582 0.517809 0.384556 0.018 Uiso 1 1 calc R U . . .
C1 C 0.40249(18) 0.3093(3) 0.32295(9) 0.0155(4) Uani 1 1 d . . . . .
C3 C 0.57677(18) 0.2509(3) 0.30739(10) 0.0170(4) Uani 1 1 d . . . . .
C16 C 0.56415(18) 0.8197(3) 0.36870(9) 0.0155(4) Uani 1 1 d . . . . .
H16 H 0.542424 0.894261 0.339081 0.019 Uiso 1 1 calc R U . . .
C10 C 0.20778(18) 0.7679(3) 0.46156(10) 0.0194(5) Uani 1 1 d . . . . .
H10 H 0.176629 0.694401 0.481692 0.023 Uiso 1 1 calc R U . . .
C12 C 0.2418(2) 1.0291(3) 0.44357(11) 0.0232(5) Uani 1 1 d . . . . .
H12 H 0.234303 1.134798 0.450504 0.028 Uiso 1 1 calc R U . . .
C15 C 0.37763(17) 0.7877(3) 0.35153(9) 0.0152(4) Uani 1 1 d . . . . .
H15A H 0.344580 0.700809 0.326820 0.018 Uiso 1 1 calc R U . . .
H15B H 0.379798 0.875986 0.325927 0.018 Uiso 1 1 calc R U . . .
C6 C 0.3552(2) 0.2079(3) 0.27798(10) 0.0194(5) Uani 1 1 d . . . . .
H6 H 0.279568 0.193703 0.267877 0.023 Uiso 1 1 calc R U . . .
C20 C 0.90096(18) 0.7902(3) 0.43624(11) 0.0216(5) Uani 1 1 d . . . . .
H20 H 0.976680 0.786286 0.451205 0.026 Uiso 1 1 calc R U . . .
C25 C 0.48593(19) 0.7840(3) 0.52443(10) 0.0173(4) Uani 1 1 d . . . . .
H25A H 0.545360 0.790502 0.559413 0.026 Uiso 1 1 calc R U . . .
H25B H 0.420138 0.822730 0.532940 0.026 Uiso 1 1 calc R U . . .
H25C H 0.502837 0.845271 0.493491 0.026 Uiso 1 1 calc R U . . .
C18 C 0.7472(2) 0.8860(3) 0.36627(10) 0.0213(5) Uani 1 1 d . . . . .
H18 H 0.717169 0.948481 0.333607 0.026 Uiso 1 1 calc R U . . .
C13 C 0.29823(18) 0.9814(3) 0.40432(10) 0.0185(5) Uani 1 1 d . . . . .
H13 H 0.329709 1.055702 0.384689 0.022 Uiso 1 1 calc R U . . .
C19 C 0.85653(19) 0.8800(3) 0.38745(11) 0.0236(5) Uani 1 1 d . . . . .
H19 H 0.901837 0.936431 0.369160 0.028 Uiso 1 1 calc R U . . .
C11 C 0.1966(2) 0.9214(3) 0.47253(11) 0.0234(5) Uani 1 1 d . . . . .
H11 H 0.158176 0.952395 0.499774 0.028 Uiso 1 1 calc R U . . .
C5 C 0.4173(2) 0.1287(3) 0.24836(10) 0.0215(5) Uani 1 1 d . . . . .
H5 H 0.385105 0.060792 0.217823 0.026 Uiso 1 1 calc R U . . .
C4 C 0.5281(2) 0.1502(3) 0.26407(10) 0.0199(5) Uani 1 1 d . . . . .
H4 H 0.571386 0.094058 0.244460 0.024 Uiso 1 1 calc R U . . .
C24 C 0.9769(2) 0.6535(4) 0.54626(12) 0.0308(6) Uani 1 1 d . . . . .
H24A H 1.030278 0.617332 0.526374 0.046 Uiso 1 1 calc R U . . .
H24B H 0.987994 0.601744 0.583777 0.046 Uiso 1 1 calc R U . . .
H24C H 0.984876 0.763890 0.552476 0.046 Uiso 1 1 calc R U . . .
C23 C 0.7503(2) 0.2864(4) 0.37422(13) 0.0341(7) Uani 1 1 d . . . . .
H23A H 0.823464 0.251597 0.376031 0.051 Uiso 1 1 calc R U . . .
H23B H 0.719702 0.223776 0.400145 0.051 Uiso 1 1 calc R U . . .
H23C H 0.752146 0.393404 0.386346 0.051 Uiso 1 1 calc R U . . .
C26 C 0.9791(2) 0.0562(4) 0.24672(13) 0.0380(7) Uani 1 1 d . . . . .
H26 H 0.962269 -0.053186 0.236313 0.046 Uiso 1 1 calc R U . . .

loop_
_atom_site_aniso_label
_atom_site_aniso_U_11
_atom_site_aniso_U_22
_atom_site_aniso_U_33
_atom_site_aniso_U_23
_atom_site_aniso_U_13
_atom_site_aniso_U_12
Fe1 0.00930(14) 0.01168(15) 0.01090(15) -0.00046(11) 0.00304(11) -0.00184(11)
Cl3 0.0297(4) 0.0768(6) 0.0450(4) 0.0066(4) 0.0047(3) 0.0091(4)
Cl2 0.0531(5) 0.0766(7) 0.0366(4) 0.0049(4) 0.0163(4) -0.0067(5)
Cl1 0.0295(4) 0.0972(8) 0.0422(5) 0.0213(5) -0.0044(3) -0.0084(4)
O2 0.0118(7) 0.0180(8) 0.0156(7) 0.0010(6) 0.0034(6) -0.0048(6)
O5 0.0142(7) 0.0100(7) 0.0134(7) -0.0009(6) 0.0048(6) -0.0018(6)
O1 0.0158(7) 0.0168(8) 0.0161(7) -0.0035(6) 0.0063(6) -0.0017(6)
O4 0.0114(7) 0.0296(10) 0.0268(9) 0.0090(7) 0.0023(7) -0.0023(7)
O3 0.0189(8) 0.0314(10) 0.0236(9) -0.0028(7) 0.0092(7) 0.0021(7)
N1 0.0128(8) 0.0138(9) 0.0142(9) 0.0014(7) 0.0042(7) -0.0001(7)
N2 0.0119(8) 0.0154(9) 0.0127(8) -0.0003(7) 0.0037(7) 0.0008(7)
C9 0.0094(9) 0.0170(11) 0.0144(10) -0.0012(8) 0.0011(8) 0.0008(8)
C14 0.0100(9) 0.0176(11) 0.0134(10) 0.0001(8) -0.0002(8) 0.0013(8)
C22 0.0146(10) 0.0141(10) 0.0148(10) -0.0036(8) 0.0062(8) -0.0030(8)
C7 0.0139(10) 0.0155(10) 0.0158(10) 0.0013(8) 0.0017(8) -0.0024(8)
C2 0.0182(10) 0.0134(10) 0.0128(10) 0.0019(8) 0.0050(8) -0.0008(8)
C17 0.0158(10) 0.0171(11) 0.0163(10) -0.0011(9) 0.0069(8) -0.0031(9)
C21 0.0145(10) 0.0160(11) 0.0204(11) -0.0008(9) 0.0065(9) -0.0011(8)
C8 0.0107(9) 0.0163(10) 0.0188(10) 0.0007(9) 0.0052(8) -0.0026(8)
C1 0.0188(11) 0.0146(10) 0.0131(10) 0.0004(8) 0.0041(8) -0.0004(8)
C3 0.0209(11) 0.0169(11) 0.0151(10) 0.0035(8) 0.0083(9) 0.0016(9)
C16 0.0184(11) 0.0150(10) 0.0139(10) 0.0012(8) 0.0055(8) -0.0017(9)
C10 0.0159(10) 0.0231(12) 0.0213(11) 0.0002(9) 0.0085(9) -0.0002(9)
C12 0.0227(12) 0.0192(12) 0.0263(12) -0.0046(10) 0.0036(10) 0.0033(10)
C15 0.0129(10) 0.0185(11) 0.0138(10) 0.0033(8) 0.0026(8) 0.0009(8)
C6 0.0228(11) 0.0183(11) 0.0158(10) -0.0014(9) 0.0025(9) -0.0031(9)
C20 0.0127(10) 0.0249(12) 0.0295(12) 0.0006(10) 0.0098(9) -0.0019(9)
C25 0.0223(11) 0.0124(10) 0.0168(10) -0.0022(8) 0.0040(9) -0.0019(9)
C18 0.0231(12) 0.0227(12) 0.0200(11) 0.0039(9) 0.0085(9) -0.0029(10)
C13 0.0164(10) 0.0172(11) 0.0199(11) 0.0009(9) 0.0012(9) -0.0002(9)
C19 0.0192(11) 0.0259(13) 0.0298(13) 0.0024(10) 0.0137(10) -0.0061(10)
C11 0.0203(11) 0.0263(13) 0.0253(12) -0.0058(10) 0.0089(10) 0.0026(10)
C5 0.0342(13) 0.0161(11) 0.0129(10) -0.0029(9) 0.0039(9) -0.0025(10)
C4 0.0302(13) 0.0178(11) 0.0138(10) -0.0003(9) 0.0095(9) 0.0040(10)
C24 0.0145(11) 0.0439(16) 0.0306(14) 0.0067(12) -0.0005(10) -0.0036(11)
C23 0.0228(13) 0.0408(17) 0.0353(15) -0.0146(13) 0.0010(11) 0.0061(12)
C26 0.0266(14) 0.0487(19) 0.0348(15) 0.0063(14) 0.0006(12) -0.0032(13)

loop_
_atom_type_symbol
_atom_type_description
_atom_type_scat_dispersion_real
_atom_type_scat_dispersion_imag
_atom_type_scat_source
C C 0.0033 0.0016 'International Tables Vol C Tables 4.2.6.8 and 6.1.1.4'
H H 0.0000 0.0000 'International Tables Vol C Tables 4.2.6.8 and 6.1.1.4'
Cl Cl 0.1484 0.1585 'International Tables Vol C Tables 4.2.6.8 and 6.1.1.4'
Fe Fe 0.3463 0.8444 'International Tables Vol C Tables 4.2.6.8 and 6.1.1.4'
N N 0.0061 0.0033 'International Tables Vol C Tables 4.2.6.8 and 6.1.1.4'
O O 0.0106 0.0060 'International Tables Vol C Tables 4.2.6.8 and 6.1.1.4'

loop_
_exptl_crystal_face_index_h
_exptl_crystal_face_index_k
_exptl_crystal_face_index_l
_exptl_crystal_face_perp_dist
-2.00 0.00 1.00 0.0140
-1.00 -2.00 0.00 0.1700
-1.00 0.00 0.00 0.0230
0.00 2.00 1.00 0.2070
0.00 1.00 2.00 0.1570
0.00 -1.00 -2.00 0.1600
0.00 0.00 1.00 0.0010
0.00 0.00 -1.00 0.0400
0.00 -1.00 2.00 0.1300
1.00 0.00 0.00 0.0180
2.00 0.00 -1.00 0.0260

loop_
_geom_angle_atom_site_label_1
_geom_angle_atom_site_label_2
_geom_angle_atom_site_label_3
_geom_angle
_geom_angle_site_symmetry_1
_geom_angle_site_symmetry_3
_geom_angle_publ_flag
O2 Fe1 O5 93.04(6) . . ?
O2 Fe1 O5 98.96(6) . 3_666 ?
O2 Fe1 O1 91.26(7) . . ?
O2 Fe1 N1 168.28(7) . . ?
O2 Fe1 N2 85.66(7) . . ?
O5 Fe1 O5 74.82(7) . 3_666 ?
O5 Fe1 N1 92.16(6) . . ?
O5 Fe1 N1 92.54(6) 3_666 . ?
O5 Fe1 N2 98.42(6) . . ?
O5 Fe1 N2 171.92(6) 3_666 . ?
O1 Fe1 O5 170.64(7) . . ?
O1 Fe1 O5 96.30(6) . 3_666 ?
O1 Fe1 N1 85.19(7) . . ?
O1 Fe1 N2 90.19(7) . . ?
N2 Fe1 N1 83.19(7) . . ?
C22 O2 Fe1 130.46(14) . . ?
Fe1 O5 Fe1 105.18(7) . 3_666 ?
C25 O5 Fe1 123.02(13) . . ?
C25 O5 Fe1 123.51(13) . 3_666 ?
C2 O1 Fe1 135.53(14) . . ?
C21 O4 C24 116.87(19) . . ?
C3 O3 C23 118.43(19) . . ?
C7 N1 Fe1 124.43(15) . . ?
C7 N1 C8 115.78(18) . . ?
C8 N1 Fe1 119.38(14) . . ?
C16 N2 Fe1 122.30(15) . . ?
C16 N2 C15 115.85(18) . . ?
C15 N2 Fe1 120.76(14) . . ?
C14 C9 C8 126.0(2) . . ?
C10 C9 C14 118.4(2) . . ?
C10 C9 C8 115.6(2) . . ?
C9 C14 C15 123.4(2) . . ?
C13 C14 C9 119.2(2) . . ?
C13 C14 C15 117.3(2) . . ?
O2 C22 C17 123.4(2) . . ?
O2 C22 C21 119.2(2) . . ?
C17 C22 C21 117.3(2) . . ?
N1 C7 H7 115.9 . . ?
N1 C7 C1 128.2(2) . . ?
C1 C7 H7 115.9 . . ?
O1 C2 C1 122.7(2) . . ?
O1 C2 C3 120.2(2) . . ?
C1 C2 C3 117.1(2) . . ?
C22 C17 C16 122.3(2) . . ?
C18 C17 C22 120.1(2) . . ?
C18 C17 C16 117.5(2) . . ?
O4 C21 C22 114.37(19) . . ?
O4 C21 C20 124.3(2) . . ?
C20 C21 C22 121.3(2) . . ?
N1 C8 C9 116.22(18) . . ?
N1 C8 H8A 108.2 . . ?
N1 C8 H8B 108.2 . . ?
C9 C8 H8A 108.2 . . ?
C9 C8 H8B 108.2 . . ?
H8A C8 H8B 107.4 . . ?
C2 C1 C7 122.1(2) . . ?
C6 C1 C7 117.0(2) . . ?
C6 C1 C2 120.8(2) . . ?
O3 C3 C2 122.5(2) . . ?
O3 C3 C4 116.7(2) . . ?
C4 C3 C2 120.7(2) . . ?
N2 C16 C17 127.3(2) . . ?
N2 C16 H16 116.3 . . ?
C17 C16 H16 116.3 . . ?
C9 C10 H10 119.1 . . ?
C11 C10 C9 121.9(2) . . ?
C11 C10 H10 119.1 . . ?
C13 C12 H12 120.3 . . ?
C11 C12 H12 120.3 . . ?
C11 C12 C13 119.3(2) . . ?
N2 C15 C14 111.03(17) . . ?
N2 C15 H15A 109.4 . . ?
N2 C15 H15B 109.4 . . ?
C14 C15 H15A 109.4 . . ?
C14 C15 H15B 109.4 . . ?
H15A C15 H15B 108.0 . . ?
C1 C6 H6 119.6 . . ?
C5 C6 C1 120.8(2) . . ?
C5 C6 H6 119.6 . . ?
C21 C20 H20 119.8 . . ?
C21 C20 C19 120.4(2) . . ?
C19 C20 H20 119.8 . . ?
O5 C25 H25A 109.5 . . ?
O5 C25 H25B 109.5 . . ?
O5 C25 H25C 109.5 . . ?
H25A C25 H25B 109.5 . . ?
H25A C25 H25C 109.5 . . ?
H25B C25 H25C 109.5 . . ?
C17 C18 H18 119.4 . . ?
C19 C18 C17 121.2(2) . . ?
C19 C18 H18 119.4 . . ?
C14 C13 H13 119.2 . . ?
C12 C13 C14 121.7(2) . . ?
C12 C13 H13 119.2 . . ?
C20 C19 H19 120.2 . . ?
C18 C19 C20 119.5(2) . . ?
C18 C19 H19 120.2 . . ?
C10 C11 H11 120.2 . . ?
C12 C11 C10 119.5(2) . . ?
C12 C11 H11 120.2 . . ?
C6 C5 H5 120.6 . . ?
C6 C5 C4 118.7(2) . . ?
C4 C5 H5 120.6 . . ?
C3 C4 C5 121.8(2) . . ?
C3 C4 H4 119.1 . . ?
C5 C4 H4 119.1 . . ?
O4 C24 H24A 109.5 . . ?
O4 C24 H24B 109.5 . . ?
O4 C24 H24C 109.5 . . ?
H24A C24 H24B 109.5 . . ?
H24A C24 H24C 109.5 . . ?
H24B C24 H24C 109.5 . . ?
O3 C23 H23A 109.5 . . ?
O3 C23 H23B 109.5 . . ?
O3 C23 H23C 109.5 . . ?
H23A C23 H23B 109.5 . . ?
H23A C23 H23C 109.5 . . ?
H23B C23 H23C 109.5 . . ?
Cl3 C26 Cl2 111.35(18) . . ?
Cl3 C26 H26 108.0 . . ?
Cl2 C26 H26 108.0 . . ?
Cl1 C26 Cl3 110.79(19) . . ?
Cl1 C26 Cl2 110.56(17) . . ?
Cl1 C26 H26 108.0 . . ?

loop_
_geom_bond_atom_site_label_1
_geom_bond_atom_site_label_2
_geom_bond_distance
_geom_bond_site_symmetry_2
_geom_bond_publ_flag
Fe1 O2 1.9405(15) . ?
Fe1 O5 2.0019(15) . ?
Fe1 O5 2.0031(15) 3_666 ?
Fe1 O1 1.9435(15) . ?
Fe1 N1 2.1773(18) . ?
Fe1 N2 2.1714(19) . ?
Cl3 C26 1.751(3) . ?
Cl2 C26 1.753(3) . ?
Cl1 C26 1.744(3) . ?
O2 C22 1.305(3) . ?
O5 C25 1.420(3) . ?
O1 C2 1.306(3) . ?
O4 C21 1.371(3) . ?
O4 C24 1.422(3) . ?
O3 C3 1.374(3) . ?
O3 C23 1.435(3) . ?
N1 C7 1.286(3) . ?
N1 C8 1.470(3) . ?
N2 C16 1.288(3) . ?
N2 C15 1.481(3) . ?
C9 C14 1.398(3) . ?
C9 C8 1.511(3) . ?
C9 C10 1.397(3) . ?
C14 C15 1.512(3) . ?
C14 C13 1.393(3) . ?
C22 C17 1.410(3) . ?
C22 C21 1.426(3) . ?
C7 H7 0.9500 . ?
C7 C1 1.443(3) . ?
C2 C1 1.417(3) . ?
C2 C3 1.418(3) . ?
C17 C16 1.445(3) . ?
C17 C18 1.410(3) . ?
C21 C20 1.377(3) . ?
C8 H8A 0.9900 . ?
C8 H8B 0.9900 . ?
C1 C6 1.406(3) . ?
C3 C4 1.382(3) . ?
C16 H16 0.9500 . ?
C10 H10 0.9500 . ?
C10 C11 1.385(3) . ?
C12 H12 0.9500 . ?
C12 C13 1.385(3) . ?
C12 C11 1.381(4) . ?
C15 H15A 0.9900 . ?
C15 H15B 0.9900 . ?
C6 H6 0.9500 . ?
C6 C5 1.380(3) . ?
C20 H20 0.9500 . ?
C20 C19 1.400(4) . ?
C25 H25A 0.9800 . ?
C25 H25B 0.9800 . ?
C25 H25C 0.9800 . ?
C18 H18 0.9500 . ?
C18 C19 1.370(3) . ?
C13 H13 0.9500 . ?
C19 H19 0.9500 . ?
C11 H11 0.9500 . ?
C5 H5 0.9500 . ?
C5 C4 1.392(4) . ?
C4 H4 0.9500 . ?
C24 H24A 0.9800 . ?
C24 H24B 0.9800 . ?
C24 H24C 0.9800 . ?
C23 H23A 0.9800 . ?
C23 H23B 0.9800 . ?
C23 H23C 0.9800 . ?
C26 H26 1.0000 . ?

loop_
_geom_torsion_atom_site_label_1
_geom_torsion_atom_site_label_2
_geom_torsion_atom_site_label_3
_geom_torsion_atom_site_label_4
_geom_torsion
_geom_torsion_site_symmetry_1
_geom_torsion_site_symmetry_2
_geom_torsion_site_symmetry_3
_geom_torsion_site_symmetry_4
_geom_torsion_publ_flag
Fe1 O2 C22 C17 25.6(3) . . . . ?
Fe1 O2 C22 C21 -157.76(16) . . . . ?
Fe1 O1 C2 C1 13.9(3) . . . . ?
Fe1 O1 C2 C3 -167.76(16) . . . . ?
Fe1 N1 C7 C1 -6.6(3) . . . . ?
Fe1 N1 C8 C9 52.2(2) . . . . ?
Fe1 N2 C16 C17 -11.0(3) . . . . ?
Fe1 N2 C15 C14 64.4(2) . . . . ?
O2 C22 C17 C16 1.8(3) . . . . ?
O2 C22 C17 C18 179.0(2) . . . . ?
O2 C22 C21 O4 -0.4(3) . . . . ?
O2 C22 C21 C20 -180.0(2) . . . . ?
O1 C2 C1 C7 -1.2(3) . . . . ?
O1 C2 C1 C6 176.9(2) . . . . ?
O1 C2 C3 O3 -2.4(3) . . . . ?
O1 C2 C3 C4 -178.0(2) . . . . ?
O4 C21 C20 C19 -177.7(2) . . . . ?
O3 C3 C4 C5 -174.7(2) . . . . ?
N1 C7 C1 C2 -1.0(4) . . . . ?
N1 C7 C1 C6 -179.2(2) . . . . ?
C9 C14 C15 N2 -79.6(3) . . . . ?
C9 C14 C13 C12 0.1(3) . . . . ?
C9 C10 C11 C12 -0.1(4) . . . . ?
C14 C9 C8 N1 26.7(3) . . . . ?
C14 C9 C10 C11 0.7(3) . . . . ?
C22 C17 C16 N2 -7.2(4) . . . . ?
C22 C17 C18 C19 -0.3(4) . . . . ?
C22 C21 C20 C19 1.8(4) . . . . ?
C7 N1 C8 C9 -134.7(2) . . . . ?
C7 C1 C6 C5 179.3(2) . . . . ?
C2 C1 C6 C5 1.1(3) . . . . ?
C2 C3 C4 C5 1.1(3) . . . . ?
C17 C22 C21 O4 176.5(2) . . . . ?
C17 C22 C21 C20 -3.1(3) . . . . ?
C17 C18 C19 C20 -1.2(4) . . . . ?
C21 C22 C17 C16 -174.9(2) . . . . ?
C21 C22 C17 C18 2.3(3) . . . . ?
C21 C20 C19 C18 0.4(4) . . . . ?
C8 N1 C7 C1 -179.2(2) . . . . ?
C8 C9 C14 C15 -5.4(3) . . . . ?
C8 C9 C14 C13 177.6(2) . . . . ?
C8 C9 C10 C11 -177.8(2) . . . . ?
C1 C2 C3 O3 176.0(2) . . . . ?
C1 C2 C3 C4 0.5(3) . . . . ?
C1 C6 C5 C4 0.4(4) . . . . ?
C3 C2 C1 C7 -179.6(2) . . . . ?
C3 C2 C1 C6 -1.5(3) . . . . ?
C16 N2 C15 C14 -127.3(2) . . . . ?
C16 C17 C18 C19 177.1(2) . . . . ?
C10 C9 C14 C15 176.3(2) . . . . ?
C10 C9 C14 C13 -0.7(3) . . . . ?
C10 C9 C8 N1 -155.01(19) . . . . ?
C15 N2 C16 C17 -179.1(2) . . . . ?
C15 C14 C13 C12 -177.1(2) . . . . ?
C6 C5 C4 C3 -1.5(4) . . . . ?
C18 C17 C16 N2 175.5(2) . . . . ?
C13 C14 C15 N2 97.4(2) . . . . ?
C13 C12 C11 C10 -0.5(4) . . . . ?
C11 C12 C13 C14 0.5(4) . . . . ?
C24 O4 C21 C22 -160.3(2) . . . . ?
C24 O4 C21 C20 19.3(3) . . . . ?
C23 O3 C3 C2 43.5(3) . . . . ?
C23 O3 C3 C4 -140.7(2) . . . . ?
